data_4028251
loop_
_publ_author_name
'S. Vijay Kumar'
'Santosh K. Yadav'
'B. Raghava'
'B. Saraiah'
'H. Ila'
'K. S. Rangappa'
'Arpan Hazra'

_publ_section_title
;
 Cyclocondensation of Arylhydrazines with
 1,3-Bis(het)arylmonothio-1,3-diketones and
 1,3-Bis(het)aryl-3-(methylthio)-2-propenones: Synthesis of
 1-Aryl-3,5-bis(het)arylpyrazoles with Complementary Regioselectivity
;
_journal_name_full 'Journal of Organic Chemistry'
_journal_page_first 4960
_journal_page_last 4973
_journal_paper_doi 10.1021/jo400599e
_journal_volume 78
_journal_year 2013
_chemical_formula_sum 'C23 H18 N4'
_chemical_formula_weight 350.41
_chemical_name_systematic
;
 ?
;
_space_group_IT_number 2
_symmetry_cell_setting triclinic
_symmetry_space_group_name_Hall '-P 1'
_symmetry_space_group_name_H-M 'P -1'
_atom_sites_solution_hydrogens geom
_atom_sites_solution_primary direct
_atom_sites_solution_secondary difmap
_audit_creation_method SHELXL-97
_cell_angle_alpha 72.267(4)
_cell_angle_beta 69.494(3)
_cell_angle_gamma 71.237(3)
_cell_formula_units_Z 2
_cell_length_a 9.3639(16)
_cell_length_b 10.2100(18)
_cell_length_c 10.8034(18)
_cell_measurement_temperature 293(2)
_cell_volume 894.3(3)
_computing_structure_refinement 'SHELXL-97 (Sheldrick, 1997)'
_diffrn_ambient_temperature 293(2)
_diffrn_measured_fraction_theta_full 0.954
_diffrn_measured_fraction_theta_max 0.954
_diffrn_radiation_monochromator graphite
_diffrn_radiation_source 'fine-focus sealed tube'
_diffrn_radiation_type MoK\a
_diffrn_radiation_wavelength 0.71073
_diffrn_reflns_av_R_equivalents 0.0241
_diffrn_reflns_av_sigmaI/netI 0.0616
_diffrn_reflns_limit_h_max 11
_diffrn_reflns_limit_h_min -12
_diffrn_reflns_limit_k_max 13
_diffrn_reflns_limit_k_min -8
_diffrn_reflns_limit_l_max 14
_diffrn_reflns_limit_l_min -14
_diffrn_reflns_number 6024
_diffrn_reflns_theta_full 28.33
_diffrn_reflns_theta_max 28.33
_diffrn_reflns_theta_min 2.06
_exptl_absorpt_coefficient_mu 0.079
_exptl_crystal_density_diffrn 1.301
_exptl_crystal_F_000 368
_refine_diff_density_max 0.355
_refine_diff_density_min -0.338
_refine_diff_density_rms 0.058
_refine_ls_extinction_method none
_refine_ls_goodness_of_fit_ref 0.942
_refine_ls_hydrogen_treatment mixed
_refine_ls_matrix_type full
_refine_ls_number_parameters 244
_refine_ls_number_reflns 4264
_refine_ls_number_restraints 0
_refine_ls_restrained_S_all 0.942
_refine_ls_R_factor_all 0.1215
_refine_ls_R_factor_gt 0.0648
_refine_ls_shift/su_max 0.000
_refine_ls_shift/su_mean 0.000
_refine_ls_structure_factor_coef Fsqd
_refine_ls_weighting_details 'calc w=1/[\s^2^(Fo^2^)+(0.1419P)^2^+0.0000P] where P=(Fo^2^+2Fc^2^)/3'
_refine_ls_weighting_scheme calc
_refine_ls_wR_factor_gt 0.1834
_refine_ls_wR_factor_ref 0.2372
_reflns_number_gt 2340
_reflns_number_total 4264
_reflns_threshold_expression >2sigma(I)
_cod_data_source_file jo400599e_si_002_6.cif
_cod_data_source_block compound9i
_cod_database_code 4028251

loop_
_symmetry_equiv_pos_as_xyz
'x, y, z'
'-x, -y, -z'

loop_
_atom_site_label
_atom_site_type_symbol
_atom_site_fract_x
_atom_site_fract_y
_atom_site_fract_z
_atom_site_U_iso_or_equiv
_atom_site_adp_type
_atom_site_occupancy
_atom_site_symmetry_multiplicity
_atom_site_calc_flag
_atom_site_refinement_flags
N1 N 0.5695(2) 0.1701(2) 0.2161(2) 0.0452(5) Uani 1 1 d .
N2 N 0.4391(2) 0.2491(2) 0.1753(2) 0.0475(6) Uani 1 1 d .
N3 N 1.0316(2) 0.0867(2) 0.2963(2) 0.0486(6) Uani 1 1 d .
N4 N 0.1827(3) 0.7474(3) 0.0965(3) 0.0646(7) Uani 1 1 d .
C1 C 0.4264(3) 0.3808(3) 0.1813(2) 0.0450(6) Uani 1 1 d .
C10 C 0.8226(3) 0.2555(3) 0.3731(2) 0.0431(6) Uani 1 1 d .
C3 C 0.6393(3) 0.2494(3) 0.2473(3) 0.0462(6) Uani 1 1 d .
C13 C 0.6051(3) 0.0202(3) 0.2288(3) 0.0454(6) Uani 1 1 d .
C5 C 0.7410(3) 0.3597(3) 0.4501(3) 0.0517(7) Uani 1 1 d .
H5 H 0.6376 0.4076 0.4520 0.062 Uiso 1 1 calc R
C2 C 0.5497(3) 0.3840(3) 0.2261(3) 0.0495(7) Uani 1 1 d .
H2 H 0.5665 0.4634 0.2387 0.059 Uiso 1 1 calc R
C9 C 0.9146(3) 0.0945(3) 0.2451(3) 0.0500(7) Uani 1 1 d .
H9 H 0.9221 0.0380 0.1888 0.060 Uiso 1 1 calc R
C11 C 0.9778(3) 0.1843(3) 0.3756(2) 0.0453(6) Uani 1 1 d .
C22 C 0.2980(4) 0.6369(3) 0.1255(3) 0.0570(7) Uani 1 1 d .
H22 H 0.3855 0.6554 0.1325 0.068 Uiso 1 1 calc R
C4 C 0.7848(3) 0.1967(3) 0.2877(3) 0.0460(6) Uani 1 1 d .
C23 C 0.2971(3) 0.4963(3) 0.1459(2) 0.0448(6) Uani 1 1 d .
C18 C 0.6115(3) -0.0300(3) 0.1220(3) 0.0558(7) Uani 1 1 d .
H18 H 0.6011 0.0322 0.0407 0.067 Uiso 1 1 calc R
C19 C 0.1654(3) 0.4703(3) 0.1357(3) 0.0572(7) Uani 1 1 d .
H19 H 0.1586 0.3780 0.1486 0.069 Uiso 1 1 calc R
C14 C 0.6259(3) -0.0713(3) 0.3483(3) 0.0607(8) Uani 1 1 d .
H14 H 0.6239 -0.0366 0.4193 0.073 Uiso 1 1 calc R
C12 C 1.1873(3) -0.0080(3) 0.2707(3) 0.0610(8) Uani 1 1 d .
H12A H 1.2469 0.0070 0.3194 0.092 Uiso 1 1 calc R
H12B H 1.2396 0.0108 0.1755 0.092 Uiso 1 1 calc R
H12C H 1.1783 -0.1044 0.3002 0.092 Uiso 1 1 calc R
C21 C 0.0592(4) 0.7187(4) 0.0871(3) 0.0679(9) Uani 1 1 d .
H21 H -0.0227 0.7941 0.0665 0.081 Uiso 1 1 calc R
C7 C 0.9708(4) 0.3177(4) 0.5229(3) 0.0657(9) Uani 1 1 d .
H7 H 1.0184 0.3403 0.5736 0.079 Uiso 1 1 calc R
C8 C 1.0543(4) 0.2144(3) 0.4504(3) 0.0557(7) Uani 1 1 d .
H8 H 1.1570 0.1664 0.4510 0.067 Uiso 1 1 calc R
C6 C 0.8175(4) 0.3893(3) 0.5227(3) 0.0605(8) Uani 1 1 d .
H6 H 0.7650 0.4591 0.5727 0.073 Uiso 1 1 calc R
C20 C 0.0455(4) 0.5832(4) 0.1062(3) 0.0700(9) Uani 1 1 d .
H20 H -0.0440 0.5683 0.0991 0.084 Uiso 1 1 calc R
C17 C 0.6337(4) -0.1739(3) 0.1366(4) 0.0691(9) Uani 1 1 d .
H17 H 0.6369 -0.2092 0.0656 0.083 Uiso 1 1 calc R
C15 C 0.6498(4) -0.2144(4) 0.3615(4) 0.0748(10) Uani 1 1 d .
H15 H 0.6649 -0.2769 0.4414 0.090 Uiso 1 1 calc R
C16 C 0.6512(4) -0.2649(3) 0.2577(4) 0.0770(10) Uani 1 1 d .
H16 H 0.6641 -0.3615 0.2685 0.092 Uiso 1 1 calc R

loop_
_atom_site_aniso_label
_atom_site_aniso_U_11
_atom_site_aniso_U_22
_atom_site_aniso_U_33
_atom_site_aniso_U_23
_atom_site_aniso_U_13
_atom_site_aniso_U_12
N1 0.0415(11) 0.0419(12) 0.0595(13) -0.0159(10) -0.0217(10) -0.0064(10)
N2 0.0432(12) 0.0464(13) 0.0598(13) -0.0161(11) -0.0230(10) -0.0058(10)
N3 0.0417(12) 0.0495(13) 0.0577(13) -0.0124(11) -0.0178(10) -0.0099(10)
N4 0.0695(17) 0.0497(15) 0.0714(17) -0.0094(13) -0.0262(13) -0.0064(13)
C1 0.0437(14) 0.0462(15) 0.0490(14) -0.0160(12) -0.0157(11) -0.0076(12)
C10 0.0462(14) 0.0410(14) 0.0464(14) -0.0061(11) -0.0202(11) -0.0112(11)
C3 0.0480(15) 0.0509(16) 0.0467(14) -0.0163(12) -0.0180(11) -0.0103(13)
C13 0.0350(13) 0.0432(15) 0.0628(16) -0.0163(13) -0.0176(11) -0.0068(11)
C5 0.0588(16) 0.0476(16) 0.0503(15) -0.0095(12) -0.0207(13) -0.0101(13)
C2 0.0545(16) 0.0448(15) 0.0593(16) -0.0156(13) -0.0255(13) -0.0106(13)
C9 0.0503(15) 0.0531(16) 0.0552(16) -0.0169(13) -0.0199(12) -0.0133(13)
C11 0.0474(14) 0.0454(15) 0.0457(14) -0.0060(12) -0.0157(11) -0.0152(12)
C22 0.0595(17) 0.0524(18) 0.0601(18) -0.0089(14) -0.0226(14) -0.0114(15)
C4 0.0433(14) 0.0483(15) 0.0507(14) -0.0143(12) -0.0169(11) -0.0091(12)
C23 0.0481(14) 0.0457(15) 0.0415(13) -0.0106(11) -0.0150(11) -0.0087(12)
C18 0.0516(16) 0.0505(17) 0.0715(19) -0.0186(15) -0.0264(14) -0.0052(13)
C19 0.0539(17) 0.0503(17) 0.0732(19) -0.0138(14) -0.0281(14) -0.0082(14)
C14 0.0606(18) 0.0605(19) 0.0635(18) -0.0090(15) -0.0216(15) -0.0176(15)
C12 0.0449(16) 0.0625(19) 0.073(2) -0.0175(16) -0.0137(14) -0.0098(14)
C21 0.0637(19) 0.063(2) 0.075(2) -0.0114(16) -0.0322(16) -0.0014(16)
C7 0.086(2) 0.070(2) 0.0611(18) -0.0146(16) -0.0366(17) -0.0267(19)
C8 0.0565(17) 0.0630(19) 0.0583(17) -0.0080(14) -0.0289(13) -0.0191(15)
C6 0.081(2) 0.0528(17) 0.0561(17) -0.0189(14) -0.0279(15) -0.0114(16)
C20 0.0590(19) 0.070(2) 0.092(2) -0.0201(18) -0.0390(17) -0.0067(17)
C17 0.065(2) 0.0572(19) 0.102(3) -0.0349(19) -0.0329(18) -0.0098(16)
C15 0.075(2) 0.056(2) 0.094(3) 0.0053(18) -0.0347(19) -0.0246(18)
C16 0.071(2) 0.0451(18) 0.123(3) -0.012(2) -0.039(2) -0.0168(16)

loop_
_atom_type_symbol
_atom_type_description
_atom_type_scat_dispersion_real
_atom_type_scat_dispersion_imag
_atom_type_scat_source
C C 0.0033 0.0016 'International Tables Vol C Tables 4.2.6.8 and 6.1.1.4'
H H 0.0000 0.0000 'International Tables Vol C Tables 4.2.6.8 and 6.1.1.4'
N N 0.0061 0.0033 'International Tables Vol C Tables 4.2.6.8 and 6.1.1.4'

loop_
_geom_angle_atom_site_label_1
_geom_angle_atom_site_label_2
_geom_angle_atom_site_label_3
_geom_angle
C3 N1 N2 112.6(2)
C3 N1 C13 130.3(2)
N2 N1 C13 116.93(18)
C1 N2 N1 104.91(19)
C9 N3 C11 108.3(2)
C9 N3 C12 126.0(2)
C11 N3 C12 125.7(2)
C21 N4 C22 116.6(3)
N2 C1 C2 110.0(2)
N2 C1 C23 120.6(2)
C2 C1 C23 129.4(2)
C11 C10 C5 118.5(2)
C11 C10 C4 106.6(2)
C5 C10 C4 134.9(2)
C2 C3 N1 105.4(2)
C2 C3 C4 129.1(2)
N1 C3 C4 125.5(2)
C18 C13 C14 120.9(3)
C18 C13 N1 118.8(2)
C14 C13 N1 120.3(2)
C6 C5 C10 118.6(3)
C3 C2 C1 107.2(2)
N3 C9 C4 110.7(2)
N3 C11 C8 129.3(3)
N3 C11 C10 108.2(2)
C8 C11 C10 122.5(3)
N4 C22 C23 124.8(3)
C9 C4 C10 106.3(2)
C9 C4 C3 128.8(2)
C10 C4 C3 124.6(2)
C22 C23 C19 117.0(3)
C22 C23 C1 121.5(2)
C19 C23 C1 121.6(2)
C13 C18 C17 119.4(3)
C20 C19 C23 118.9(3)
C15 C14 C13 119.3(3)
N4 C21 C20 123.5(3)
C8 C7 C6 121.7(3)
C7 C8 C11 117.0(3)
C5 C6 C7 121.6(3)
C19 C20 C21 119.3(3)
C18 C17 C16 119.4(3)
C16 C15 C14 120.2(3)
C15 C16 C17 120.7(3)

loop_
_geom_bond_atom_site_label_1
_geom_bond_atom_site_label_2
_geom_bond_distance
N1 C3 1.362(3)
N1 N2 1.364(3)
N1 C13 1.432(3)
N2 C1 1.332(3)
N3 C9 1.362(3)
N3 C11 1.370(3)
N3 C12 1.453(3)
N4 C21 1.324(4)
N4 C22 1.332(4)
C1 C2 1.411(3)
C1 C23 1.461(3)
C10 C11 1.406(4)
C10 C5 1.407(4)
C10 C4 1.428(3)
C3 C2 1.359(4)
C3 C4 1.463(4)
C13 C18 1.375(4)
C13 C14 1.379(4)
C5 C6 1.376(4)
C9 C4 1.364(4)
C11 C8 1.400(4)
C22 C23 1.386(4)
C23 C19 1.388(4)
C18 C17 1.382(4)
C19 C20 1.373(4)
C14 C15 1.374(4)
C21 C20 1.377(4)
C7 C8 1.371(4)
C7 C6 1.387(4)
C17 C16 1.384(5)
C15 C16 1.363(5)
